data_7100384
loop_
_publ_author_name
'Albrecht Berkessel'
'Felix Cleeman'
'Johann Lex'
'Santanu Mukherjee'
'Thomas N. Muller'

_publ_section_title
;
Second-Generation Organocatalysts for the Highly
Enantioselective Dynamic Kinetic Resolution of Azlactones
;
_journal_name_full 'Chemical Communications'
_journal_paper_doi 10.1039/b418666d
_journal_year 2005
_chemical_formula_sum 'C19 H38 N4 O S'
_chemical_formula_weight 370.59
_space_group_IT_number 4
_symmetry_cell_setting monoclinic
_symmetry_space_group_name_Hall 'P 2yb'
_symmetry_space_group_name_H-M 'P 1 21 1'
_cell_angle_alpha 90.
_cell_angle_beta 100.81(1)
_cell_angle_gamma 90.
_cell_formula_units_Z 4
_cell_length_a 11.702(1)
_cell_length_b 13.351(1)
_cell_length_c 14.156(1)
_cell_measurement_temperature 100(2)
_cell_volume 2172.4(3)
_diffrn_ambient_temperature 100(2)
_exptl_crystal_density_diffrn 1.133
_cod_original_sg_symbol_H-M 'P 21'
_cod_database_code 7100384

loop_
_symmetry_equiv_pos_as_xyz
'x, y, z'
'-x, y+1/2, -z'

loop_
_atom_site_label
_atom_site_type_symbol
_atom_site_fract_x
_atom_site_fract_y
_atom_site_fract_z
_atom_site_U_iso_or_equiv
_atom_site_adp_type
_atom_site_occupancy
_atom_site_symmetry_multiplicity
_atom_site_calc_flag
_atom_site_refinement_flags
_atom_site_disorder_assembly
_atom_site_disorder_group
S1A S 0.57365(6) 0.33409(6) 0.85028(5) 0.03104(19) Uani 1 1 d . . .
O2A O 0.48898(15) 0.65159(14) 0.77133(12) 0.0262(4) Uani 1 1 d . . .
N3A N 0.60254(18) 0.63852(17) 0.91763(15) 0.0228(5) Uani 1 1 d . . .
N4A N 0.19335(19) 0.37431(17) 0.64357(15) 0.0233(5) Uani 1 1 d . . .
N5A N 0.43214(18) 0.35091(17) 0.68057(15) 0.0194(5) Uani 1 1 d . . .
N6A N 0.56967(18) 0.47362(16) 0.71415(15) 0.0187(5) Uani 1 1 d . . .
C7A C 0.5215(2) 0.38904(19) 0.74374(17) 0.0184(6) Uani 1 1 d . . .
C8A C 0.3634(2) 0.2655(2) 0.70034(18) 0.0190(6) Uani 1 1 d . . .
H8A H 0.358(2) 0.2676(17) 0.7639(18) 0.009(6) Uiso 1 1 d . . .
C9A C 0.7442(2) 0.5846(2) 0.73205(17) 0.0197(6) Uani 1 1 d . . .
C10A C 0.2404(2) 0.2724(2) 0.63935(18) 0.0194(6) Uani 1 1 d . . .
H10A H 0.253(2) 0.2612(18) 0.5774(18) 0.012(6) Uiso 1 1 d . . .
C11A C 0.5748(2) 0.61285(19) 0.82416(17) 0.0191(6) Uani 1 1 d . . .
C12A C 0.6483(2) 0.5366(2) 0.78103(17) 0.0190(6) Uani 1 1 d . . .
H12A H 0.687(2) 0.495(2) 0.8327(18) 0.017(7) Uiso 1 1 d . . .
C13A C 0.5263(2) 0.7110(2) 0.95357(19) 0.0275(6) Uani 1 1 d . . .
H13A H 0.545(2) 0.706(2) 1.0264(19) 0.021(7) Uiso 1 1 d . . .
H13B H 0.438(2) 0.6853(19) 0.9271(18) 0.026(7) Uiso 1 1 d . . .
C14A C 0.8295(3) 0.5023(2) 0.7174(2) 0.0270(6) Uani 1 1 d . . .
H14A H 0.889(2) 0.530(2) 0.6906(18) 0.020(7) Uiso 1 1 d . . .
H14B H 0.790(3) 0.452(3) 0.673(2) 0.042(9) Uiso 1 1 d . . .
H14C H 0.865(3) 0.470(2) 0.786(2) 0.044(9) Uiso 1 1 d . . .
C15A C 0.0783(3) 0.3844(3) 0.5816(2) 0.0323(7) Uani 1 1 d . . .
H15A H 0.014(3) 0.352(3) 0.607(2) 0.049(10) Uiso 1 1 d . . .
H15B H 0.083(3) 0.353(2) 0.517(2) 0.040(9) Uiso 1 1 d . . .
H15C H 0.060(2) 0.457(2) 0.5709(19) 0.030(8) Uiso 1 1 d . . .
C16A C 0.4189(3) 0.1648(2) 0.6830(2) 0.0274(6) Uani 1 1 d . . .
H16A H 0.505(3) 0.165(2) 0.720(2) 0.036(8) Uiso 1 1 d . . .
H16B H 0.420(2) 0.158(2) 0.616(2) 0.026(7) Uiso 1 1 d . . .
C17A C 0.6948(3) 0.6334(2) 0.6357(2) 0.0266(6) Uani 1 1 d . . .
H17A H 0.641(3) 0.686(2) 0.6463(19) 0.031(8) Uiso 1 1 d . . .
H17B H 0.658(3) 0.588(2) 0.591(2) 0.027(8) Uiso 1 1 d . . .
H17C H 0.763(2) 0.664(2) 0.6061(19) 0.030(7) Uiso 1 1 d . . .
C18A C 0.3453(3) 0.0784(2) 0.7102(2) 0.0313(7) Uani 1 1 d . . .
H18A H 0.386(3) 0.009(3) 0.697(2) 0.057(10) Uiso 1 1 d . . .
H18B H 0.347(2) 0.0805(18) 0.7845(18) 0.017(6) Uiso 1 1 d . . .
C19A C 0.2215(3) 0.0841(2) 0.6532(2) 0.0311(7) Uani 1 1 d . . .
H19A H 0.172(2) 0.029(2) 0.6730(17) 0.019(7) Uiso 1 1 d . . .
H19B H 0.217(3) 0.076(2) 0.579(2) 0.049(9) Uiso 1 1 d . . .
C20A C 0.1658(2) 0.1860(2) 0.6658(2) 0.0262(6) Uani 1 1 d . . .
H20A H 0.089(3) 0.190(2) 0.625(2) 0.032(8) Uiso 1 1 d . . .
H20B H 0.153(2) 0.196(2) 0.733(2) 0.038(8) Uiso 1 1 d . . .
C21A C 0.8109(3) 0.6653(2) 0.7977(2) 0.0288(7) Uani 1 1 d . . .
H21A H 0.853(3) 0.636(3) 0.861(2) 0.056(10) Uiso 1 1 d . . .
H21B H 0.761(3) 0.721(2) 0.8103(19) 0.034(8) Uiso 1 1 d . . .
H21C H 0.876(2) 0.699(2) 0.7667(18) 0.027(7) Uiso 1 1 d . . .
C22A C 0.6906(3) 0.5907(3) 0.9915(2) 0.0376(8) Uani 1 1 d . . .
H22A H 0.739(3) 0.539(2) 0.958(2) 0.038(8) Uiso 1 1 d . . .
H22B H 0.645(2) 0.553(2) 1.034(2) 0.024(7) Uiso 1 1 d . . .
C23A C 0.7756(3) 0.6651(4) 1.0470(3) 0.0600(12) Uani 1 1 d . . .
H23A H 0.831(4) 0.628(4) 1.096(4) 0.101(16) Uiso 1 1 d . . .
H23B H 0.738(3) 0.713(3) 1.083(2) 0.043(9) Uiso 1 1 d . . .
H23C H 0.821(3) 0.708(3) 1.000(3) 0.074(12) Uiso 1 1 d . . .
C24A C 0.1893(3) 0.4100(3) 0.7396(2) 0.0303(7) Uani 1 1 d . . .
H24A H 0.161(3) 0.478(3) 0.735(2) 0.033(8) Uiso 1 1 d . . .
H24B H 0.265(3) 0.416(2) 0.778(2) 0.027(8) Uiso 1 1 d . . .
H24C H 0.128(3) 0.366(2) 0.768(2) 0.034(8) Uiso 1 1 d . . .
C25A C 0.5453(5) 0.8172(3) 0.9237(3) 0.0543(10) Uani 1 1 d . . .
H25A H 0.494(3) 0.868(3) 0.950(3) 0.062(11) Uiso 1 1 d . . .
H25B H 0.521(3) 0.829(3) 0.851(3) 0.070(12) Uiso 1 1 d . . .
H25C H 0.632(3) 0.829(3) 0.945(2) 0.057(11) Uiso 1 1 d . . .
H1A H 0.528(2) 0.5056(19) 0.6682(19) 0.016(7) Uiso 1 1 d . . .
H2A H 0.404(2) 0.389(2) 0.640(2) 0.023(8) Uiso 1 1 d . . .
S1B S 1.04062(6) 0.70832(5) 0.63954(4) 0.02635(17) Uani 1 1 d . . .
O2B O 1.38252(15) 0.52482(13) 0.54489(12) 0.0214(4) Uani 1 1 d . . .
N3B N 1.26269(19) 0.65884(17) 0.63973(14) 0.0197(5) Uani 1 1 d . . .
N4B N 1.22208(19) 0.70171(17) 0.78568(14) 0.0208(5) Uani 1 1 d . . .
C5B C 1.2438(2) 0.65814(19) 0.53557(16) 0.0163(5) Uani 1 1 d . . .
H5B H 1.160(2) 0.6669(18) 0.5137(16) 0.013(6) Uiso 1 1 d . . .
N6B N 1.22441(18) 0.50816(15) 0.42742(14) 0.0204(5) Uani 1 1 d . . .
C7B C 1.2759(2) 0.4164(2) 0.3952(2) 0.0225(6) Uani 1 1 d . . .
H7B1 H 1.211(2) 0.3762(18) 0.3624(17) 0.015(6) Uiso 1 1 d . . .
H7B2 H 1.315(2) 0.3768(19) 0.4510(19) 0.020(7) Uiso 1 1 d . . .
N8B N 1.2400(2) 0.59930(16) 0.96409(15) 0.0261(5) Uani 1 1 d . . .
C9B C 1.2034(2) 0.7047(2) 0.95732(17) 0.0211(5) Uani 1 1 d . . .
H9B H 1.276(2) 0.747(2) 0.9744(19) 0.029(7) Uiso 1 1 d . . .
C10B C 1.2868(2) 0.55784(19) 0.50316(17) 0.0185(6) Uani 1 1 d . . .
C11B C 1.2788(3) 0.7458(2) 0.38529(19) 0.0233(6) Uani 1 1 d . . .
H11A H 1.190(3) 0.749(2) 0.354(2) 0.032(8) Uiso 1 1 d . . .
H11B H 1.310(2) 0.686(2) 0.3602(19) 0.030(8) Uiso 1 1 d . . .
H11C H 1.309(3) 0.805(3) 0.358(2) 0.043(9) Uiso 1 1 d . . .
C12B C 1.1047(2) 0.5302(2) 0.37757(19) 0.0249(6) Uani 1 1 d . . .
H12B H 1.077(3) 0.590(2) 0.411(2) 0.035(8) Uiso 1 1 d . . .
H12C H 1.052(2) 0.473(2) 0.3868(18) 0.027(7) Uiso 1 1 d . . .
C13B C 1.3036(2) 0.74942(19) 0.49474(17) 0.0199(6) Uani 1 1 d . . .
C14B C 1.1344(3) 0.8490(2) 0.84988(19) 0.0288(7) Uani 1 1 d . . .
H14D H 1.219(3) 0.885(2) 0.870(2) 0.038(8) Uiso 1 1 d . . .
H14E H 1.105(2) 0.869(2) 0.777(2) 0.032(8) Uiso 1 1 d . . .
C15B C 1.0942(3) 0.5492(2) 0.2707(2) 0.0313(7) Uani 1 1 d . . .
H15D H 1.011(3) 0.569(2) 0.242(2) 0.039(8) Uiso 1 1 d . . .
H15E H 1.119(2) 0.485(2) 0.237(2) 0.031(8) Uiso 1 1 d . . .
H15F H 1.144(3) 0.612(3) 0.253(3) 0.070(12) Uiso 1 1 d . . .
C16B C 1.4348(2) 0.7494(2) 0.5313(2) 0.0257(6) Uani 1 1 d . . .
H16C H 1.469(2) 0.807(2) 0.5094(19) 0.025(8) Uiso 1 1 d . . .
H16D H 1.474(2) 0.690(2) 0.5090(19) 0.025(7) Uiso 1 1 d . . .
H16E H 1.458(2) 0.751(2) 0.607(2) 0.030(7) Uiso 1 1 d . . .
C17B C 1.3659(3) 0.4385(3) 0.3341(2) 0.0309(7) Uani 1 1 d . . .
H17D H 1.396(2) 0.376(2) 0.311(2) 0.027(8) Uiso 1 1 d . . .
H17E H 1.432(3) 0.473(3) 0.371(2) 0.040(9) Uiso 1 1 d . . .
H17F H 1.331(2) 0.475(2) 0.277(2) 0.028(7) Uiso 1 1 d . . .
C18B C 1.1200(2) 0.7356(2) 1.0239(2) 0.0286(7) Uani 1 1 d . . .
H18C H 1.150(2) 0.719(2) 1.090(2) 0.027(7) Uiso 1 1 d . . .
H18D H 1.042(2) 0.697(2) 0.9997(19) 0.033(8) Uiso 1 1 d . . .
C19B C 1.0977(3) 0.8483(2) 1.0194(2) 0.0314(7) Uani 1 1 d . . .
H19C H 1.043(3) 0.863(2) 1.061(2) 0.031(8) Uiso 1 1 d . . .
H19D H 1.171(3) 0.883(3) 1.048(2) 0.051(10) Uiso 1 1 d . . .
C20B C 1.1817(2) 0.68929(19) 0.69051(17) 0.0197(6) Uani 1 1 d . . .
C21B C 1.1507(2) 0.7357(2) 0.85388(17) 0.0232(6) Uani 1 1 d . . .
H21D H 1.073(2) 0.7037(18) 0.8322(15) 0.008(6) Uiso 1 1 d . . .
C22B C 1.2532(3) 0.8457(2) 0.5286(2) 0.0265(6) Uani 1 1 d . . .
H22C H 1.293(2) 0.907(2) 0.501(2) 0.025(7) Uiso 1 1 d . . .
H22D H 1.273(2) 0.857(2) 0.597(2) 0.027(7) Uiso 1 1 d . . .
H22E H 1.174(3) 0.851(2) 0.506(2) 0.029(8) Uiso 1 1 d . . .
C23B C 1.0529(3) 0.8830(3) 0.9169(2) 0.0340(8) Uani 1 1 d . . .
H23D H 1.047(3) 0.953(3) 0.912(2) 0.052(11) Uiso 1 1 d . . .
H23E H 0.974(2) 0.8539(19) 0.8920(18) 0.021(7) Uiso 1 1 d . . .
C24B C 1.3113(3) 0.5759(3) 1.0581(2) 0.0357(8) Uani 1 1 d . . .
H24D H 1.260(3) 0.568(2) 1.107(2) 0.029(8) Uiso 1 1 d . . .
H24E H 1.367(3) 0.629(3) 1.082(2) 0.039(9) Uiso 1 1 d . . .
H24F H 1.355(3) 0.513(2) 1.054(2) 0.031(8) Uiso 1 1 d . . .
C25B C 1.1443(3) 0.5286(3) 0.9410(2) 0.0388(8) Uani 1 1 d . . .
H25D H 1.084(3) 0.528(3) 0.986(2) 0.047(9) Uiso 1 1 d . . .
H25E H 1.178(2) 0.460(2) 0.940(2) 0.030(8) Uiso 1 1 d . . .
H25F H 1.096(3) 0.544(2) 0.873(2) 0.035(8) Uiso 1 1 d . . .
H1B H 1.335(3) 0.648(2) 0.670(2) 0.032(8) Uiso 1 1 d . . .
H2B H 1.290(2) 0.686(2) 0.8090(19) 0.027(8) Uiso 1 1 d . . .

loop_
_atom_site_aniso_label
_atom_site_aniso_U_11
_atom_site_aniso_U_22
_atom_site_aniso_U_33
_atom_site_aniso_U_23
_atom_site_aniso_U_13
_atom_site_aniso_U_12
S1A 0.0299(4) 0.0342(4) 0.0252(3) 0.0119(3) -0.0047(3) -0.0093(3)
O2A 0.0209(10) 0.0337(12) 0.0231(9) 0.0002(8) 0.0016(8) 0.0049(9)
N3A 0.0165(11) 0.0298(13) 0.0214(11) -0.0053(9) 0.0018(9) 0.0015(10)
N4A 0.0183(12) 0.0291(13) 0.0216(11) -0.0001(9) 0.0015(9) -0.0028(10)
N5A 0.0176(11) 0.0204(13) 0.0191(11) 0.0033(10) 0.0006(9) -0.0036(10)
N6A 0.0181(11) 0.0183(12) 0.0181(11) 0.0026(9) -0.0005(9) -0.0009(10)
C7A 0.0167(13) 0.0219(15) 0.0170(12) -0.0018(10) 0.0042(10) -0.0008(11)
C8A 0.0194(14) 0.0207(15) 0.0181(13) 0.0001(11) 0.0063(11) -0.0020(11)
C9A 0.0143(13) 0.0207(14) 0.0237(13) -0.0019(11) 0.0028(10) -0.0020(11)
C10A 0.0194(14) 0.0234(16) 0.0160(13) -0.0037(11) 0.0050(11) -0.0055(11)
C11A 0.0154(13) 0.0210(15) 0.0209(13) 0.0004(10) 0.0031(11) -0.0028(11)
C12A 0.0184(13) 0.0221(14) 0.0151(12) 0.0010(10) -0.0004(10) -0.0003(11)
C13A 0.0267(15) 0.0313(17) 0.0260(14) -0.0084(13) 0.0089(11) 0.0016(14)
C14A 0.0255(16) 0.0259(17) 0.0307(16) 0.0001(13) 0.0087(13) 0.0030(13)
C15A 0.0229(16) 0.037(2) 0.0348(18) 0.0080(14) -0.0012(13) 0.0008(14)
C16A 0.0291(17) 0.0217(15) 0.0331(16) 0.0010(12) 0.0100(13) -0.0010(12)
C17A 0.0236(16) 0.0273(17) 0.0285(15) 0.0030(13) 0.0035(12) -0.0055(14)
C18A 0.0340(17) 0.0212(16) 0.0405(18) 0.0027(13) 0.0117(14) -0.0013(13)
C19A 0.0318(17) 0.0235(17) 0.0394(17) -0.0035(13) 0.0102(14) -0.0092(14)
C20A 0.0231(15) 0.0256(17) 0.0302(15) -0.0026(12) 0.0062(12) -0.0070(12)
C21A 0.0228(15) 0.0315(18) 0.0329(16) -0.0071(13) 0.0075(13) -0.0097(14)
C22A 0.0334(18) 0.051(2) 0.0243(15) -0.0065(15) -0.0043(14) 0.0139(16)
C23A 0.0287(19) 0.119(4) 0.0302(18) -0.032(2) -0.0003(15) 0.001(2)
C24A 0.0300(17) 0.0285(19) 0.0327(16) -0.0024(13) 0.0063(14) 0.0000(14)
C25A 0.078(3) 0.036(2) 0.056(2) -0.0098(17) 0.031(2) 0.006(2)
S1B 0.0175(3) 0.0398(4) 0.0220(3) -0.0004(3) 0.0040(3) 0.0011(3)
O2B 0.0187(9) 0.0246(10) 0.0196(9) 0.0026(7) -0.0001(7) 0.0014(8)
N3B 0.0156(11) 0.0275(13) 0.0158(10) 0.0018(9) 0.0024(9) 0.0042(10)
N4B 0.0166(11) 0.0297(13) 0.0157(10) -0.0004(9) 0.0023(9) 0.0045(11)
C5B 0.0129(13) 0.0226(14) 0.0132(11) 0.0007(10) 0.0016(10) 0.0018(11)
N6B 0.0198(12) 0.0198(12) 0.0203(11) -0.0029(9) 0.0003(9) 0.0036(9)
C7B 0.0232(15) 0.0203(15) 0.0221(14) -0.0020(11) -0.0005(12) 0.0024(12)
N8B 0.0332(14) 0.0201(13) 0.0257(12) -0.0004(9) 0.0072(10) -0.0014(10)
C9B 0.0220(13) 0.0241(15) 0.0174(12) -0.0025(11) 0.0046(10) -0.0017(13)
C10B 0.0190(14) 0.0231(15) 0.0142(12) 0.0055(10) 0.0050(10) 0.0001(11)
C11B 0.0276(16) 0.0222(16) 0.0206(13) 0.0029(11) 0.0056(11) 0.0008(13)
C12B 0.0187(14) 0.0294(17) 0.0245(14) -0.0052(12) -0.0017(11) 0.0016(13)
C13B 0.0194(13) 0.0210(14) 0.0192(13) -0.0003(10) 0.0036(10) 0.0007(11)
C14B 0.0328(16) 0.0329(18) 0.0203(14) -0.0006(12) 0.0046(12) 0.0093(14)
C15B 0.0315(17) 0.0345(19) 0.0229(14) -0.0036(13) -0.0078(13) 0.0041(15)
C16B 0.0225(15) 0.0257(18) 0.0286(15) 0.0039(12) 0.0043(12) -0.0062(13)
C17B 0.0353(18) 0.0336(19) 0.0244(15) 0.0012(14) 0.0068(14) 0.0115(15)
C18B 0.0210(15) 0.042(2) 0.0225(14) -0.0061(12) 0.0023(11) -0.0002(13)
C19B 0.0289(16) 0.043(2) 0.0221(14) -0.0084(13) 0.0054(13) 0.0089(15)
C20B 0.0224(13) 0.0189(15) 0.0189(12) 0.0002(10) 0.0065(10) -0.0011(11)
C21B 0.0208(14) 0.0308(17) 0.0174(12) -0.0047(11) 0.0018(11) 0.0026(12)
C22B 0.0292(16) 0.0263(17) 0.0238(15) -0.0007(12) 0.0040(12) -0.0007(14)
C23B 0.0328(18) 0.040(2) 0.0262(16) -0.0040(13) -0.0012(13) 0.0127(15)
C24B 0.050(2) 0.0299(19) 0.0267(16) 0.0045(14) 0.0057(15) 0.0083(18)
C25B 0.052(2) 0.029(2) 0.0372(18) -0.0048(14) 0.0136(17) -0.0140(17)

loop_
_geom_bond_atom_site_label_1
_geom_bond_atom_site_label_2
_geom_bond_distance
_geom_bond_site_symmetry_2
_geom_bond_publ_flag
S1A C7A 1.685(2) . ?
O2A C11A 1.247(3) . ?
N3A C11A 1.346(3) . ?
N3A C13A 1.470(3) . ?
N3A C22A 1.469(3) . ?
N4A C24A 1.450(4) . ?
N4A C15A 1.469(3) . ?
N4A C10A 1.473(3) . ?
N5A C7A 1.342(3) . ?
N5A C8A 1.453(3) . ?
N6A C7A 1.363(3) . ?
N6A C12A 1.458(3) . ?
C8A C16A 1.533(4) . ?
C8A C10A 1.536(3) . ?
C9A C14A 1.525(4) . ?
C9A C17A 1.524(4) . ?
C9A C21A 1.537(4) . ?
C9A C12A 1.562(4) . ?
C10A C20A 1.534(4) . ?
C11A C12A 1.531(4) . ?
C13A C25A 1.507(5) . ?
C16A C18A 1.531(4) . ?
C18A C19A 1.523(4) . ?
C19A C20A 1.533(4) . ?
C22A C23A 1.516(5) . ?
S1B C20B 1.692(3) . ?
O2B C10B 1.245(3) . ?
N3B C20B 1.355(3) . ?
N3B C5B 1.449(3) . ?
N4B C20B 1.352(3) . ?
N4B C21B 1.463(3) . ?
C5B C10B 1.531(4) . ?
C5B C13B 1.569(4) . ?
N6B C10B 1.352(3) . ?
N6B C12B 1.475(3) . ?
N6B C7B 1.475(3) . ?
C7B C17B 1.511(4) . ?
N8B C25B 1.455(4) . ?
N8B C9B 1.469(4) . ?
N8B C24B 1.466(4) . ?
C9B C21B 1.535(3) . ?
C9B C18B 1.535(4) . ?
C11B C13B 1.523(3) . ?
C12B C15B 1.516(4) . ?
C13B C16B 1.526(4) . ?
C13B C22B 1.529(4) . ?
C14B C21B 1.524(4) . ?
C14B C23B 1.535(4) . ?
C18B C19B 1.526(4) . ?
C19B C23B 1.520(4) . ?

loop_
_cod_related_entry_id
_cod_related_entry_database
_cod_related_entry_code
1 ChemSpider 10163607
